data_4317639
loop_
_publ_author_name
'Wolfdieter A. Schenk'
'Katja Nielsen'
'Nicolai I. Burzlaff'
'Michael Hagel'

_publ_contact_author
;
              Prof. Dr. Wolfdieter A. Schenk
              Institut f\"ur Anorganische Chemie
              Universit\"at W\"urzburg
              Am Hubland
              D-97074 W\"urzburg
              Germany
;
_publ_contact_author_email wolfdieter.schenk@mail.uni-wuerzburg.de
_publ_contact_author_fax '+49 931 8884605'
_publ_contact_author_phone '+49 931 8885259'
_publ_section_title
;
 Molybdenum and Tungsten Complexes of Sulfene (Thioformaldehyde
 S,S-Dioxide)1
;
_journal_name_full 'Inorganic Chemistry'
_journal_page_first 1079
_journal_page_last 1085
_journal_paper_doi 10.1021/ic010963e
_journal_volume 41
_journal_year 2002
_chemical_formula_sum 'C29 H24 Mo O5 P2 S'
_chemical_formula_weight 642.42
_chemical_name_common mer-[Mo(dppe)(CO)3(SO2)]
_chemical_name_systematic
;
  ?
;
_space_group_IT_number 14
_symmetry_cell_setting monoclinic
_symmetry_space_group_name_Hall '-P 2yn'
_symmetry_space_group_name_H-M 'P 1 21/n 1'
_atom_sites_solution_hydrogens geom
_atom_sites_solution_primary direct
_atom_sites_solution_secondary difmap
_audit_creation_method SHELXL
_cell_angle_alpha 90.00
_cell_angle_beta 115.92(2)
_cell_angle_gamma 90.00
_cell_formula_units_Z 4
_cell_length_a 14.511(5)
_cell_length_b 12.797(2)
_cell_length_c 16.476(6)
_cell_measurement_reflns_used 25
_cell_measurement_temperature 293(2)
_cell_measurement_theta_max 16
_cell_measurement_theta_min 10
_cell_volume 2751.8(15)
_computing_cell_refinement 'SDP (ENRAF-NONIUS)'
_computing_data_collection 'ENRAF NONIUS CAD4'
_computing_data_reduction 'SDP (ENRAF-NONIUS)'
_computing_publication_material SHELX-97
_computing_structure_refinement 'SHELXL-93 (Sheldrick, 1993)'
_computing_structure_solution 'SHELXS-86 (Sheldrick, 1990)'
_diffrn_ambient_temperature 293(2)
_diffrn_measurement_device 'ENRAF-NONIUS CAD4'
_diffrn_measurement_method Omega-Theta-scans
_diffrn_radiation_monochromator graphite
_diffrn_radiation_source 'fine-focus sealed tube'
_diffrn_radiation_type 'Mo K\a'
_diffrn_radiation_wavelength 0.70930
_diffrn_reflns_av_R_equivalents 0.0154
_diffrn_reflns_av_sigmaI/netI 0.0276
_diffrn_reflns_limit_h_max 15
_diffrn_reflns_limit_h_min 0
_diffrn_reflns_limit_k_max 14
_diffrn_reflns_limit_k_min 0
_diffrn_reflns_limit_l_max 16
_diffrn_reflns_limit_l_min -18
_diffrn_reflns_number 3978
_diffrn_reflns_theta_max 22.92
_diffrn_reflns_theta_min 2.10
_diffrn_standards_decay_% -0.6
_diffrn_standards_interval_time 3600
_diffrn_standards_number 2
_exptl_absorpt_coefficient_mu 0.273
_exptl_absorpt_correction_T_max 99.92
_exptl_absorpt_correction_T_min 95.44
_exptl_absorpt_correction_type psi-scan
_exptl_crystal_colour red
_exptl_crystal_density_diffrn 1.551
_exptl_crystal_description prism
_exptl_crystal_F_000 1304
_exptl_crystal_size_max 0.5
_exptl_crystal_size_mid 0.4
_exptl_crystal_size_min 0.4
_refine_diff_density_max 0.357
_refine_diff_density_min -0.393
_refine_diff_density_rms 0.062
_refine_ls_extinction_method none
_refine_ls_goodness_of_fit_all 1.137
_refine_ls_goodness_of_fit_obs 1.087
_refine_ls_hydrogen_treatment riding
_refine_ls_matrix_type full
_refine_ls_number_parameters 343
_refine_ls_number_reflns 3801
_refine_ls_number_restraints 0
_refine_ls_restrained_S_all 1.138
_refine_ls_restrained_S_obs 1.087
_refine_ls_R_factor_all 0.0444
_refine_ls_R_factor_obs 0.0295
_refine_ls_shift/esd_max -0.202
_refine_ls_shift/esd_mean 0.006
_refine_ls_structure_factor_coef Fsqd
_refine_ls_weighting_details 'w=1/[\s^2^(Fo^2^)+(0.0313P)^2^+1.9535P] where P=(Fo^2^+2Fc^2^)/3'
_refine_ls_weighting_scheme calc
_refine_ls_wR_factor_all 0.0745
_refine_ls_wR_factor_obs 0.0648
_reflns_number_observed 3214
_reflns_number_total 3802
_reflns_observed_criterion >2sigma(I)
_cod_data_source_file ic010963e_2.cif
_cod_data_source_block Nielsen-1-7b
_cod_depositor_comments
;
The following automatic conversions were performed:

'_refine_ls_weighting_scheme' value 'calc
w=1/[\s^2^(Fo^2^)+(0.0313P)^2^+1.9535P] where P=(Fo^2^+2Fc^2^)/3' was
changed to 'calc'. New tag '_refine_ls_weighting_details' was
created. The value of the new tag was set to
'w=1/[\s^2^(Fo^2^)+(0.0313P)^2^+1.9535P] where P=(Fo^2^+2Fc^2^)/3'.

Automatic conversion script
Id: cif_fix_values 3143 2015-03-26 13:38:13Z robertas 
;
_cod_database_code 4317639

loop_
_symmetry_equiv_pos_as_xyz
'x, y, z'
'x+1/2, -y+1/2, z+1/2'
'-x, -y, -z'
'-x-1/2, y-1/2, -z-1/2'

loop_
_atom_site_aniso_label
_atom_site_aniso_U_11
_atom_site_aniso_U_22
_atom_site_aniso_U_33
_atom_site_aniso_U_23
_atom_site_aniso_U_13
_atom_site_aniso_U_12
Mo1 0.0252(2) 0.0306(2) 0.0287(2) -0.00404(14) 0.01073(13) -0.00049(13)
C1 0.041(2) 0.050(3) 0.040(2) -0.002(2) 0.023(2) 0.003(2)
C2 0.036(2) 0.043(2) 0.041(2) -0.003(2) 0.015(2) 0.002(2)
C3 0.040(2) 0.040(2) 0.040(2) -0.009(2) 0.015(2) -0.003(2)
C4 0.036(2) 0.038(2) 0.038(2) -0.007(2) 0.018(2) -0.008(2)
C5 0.036(2) 0.038(2) 0.047(2) -0.009(2) 0.023(2) -0.002(2)
C11 0.031(2) 0.048(2) 0.034(2) 0.002(2) 0.013(2) -0.008(2)
C12 0.035(2) 0.069(3) 0.062(3) -0.011(2) 0.021(2) -0.009(2)
C13 0.035(2) 0.089(4) 0.080(3) -0.008(3) 0.024(2) -0.002(2)
C14 0.033(2) 0.103(4) 0.059(3) 0.005(3) 0.016(2) -0.015(3)
C15 0.049(3) 0.075(3) 0.071(3) -0.014(3) 0.021(2) -0.032(3)
C16 0.042(2) 0.055(3) 0.063(3) -0.007(2) 0.018(2) -0.013(2)
C21 0.032(2) 0.038(2) 0.042(2) 0.000(2) 0.018(2) -0.002(2)
C22 0.056(3) 0.044(3) 0.054(3) -0.001(2) 0.025(2) 0.007(2)
C23 0.070(3) 0.043(3) 0.085(4) 0.008(3) 0.041(3) 0.011(2)
C24 0.062(3) 0.065(3) 0.073(3) 0.031(3) 0.037(3) 0.018(3)
C25 0.060(3) 0.068(3) 0.054(3) 0.012(2) 0.028(2) 0.003(2)
C26 0.055(3) 0.042(2) 0.049(2) 0.000(2) 0.028(2) -0.008(2)
C31 0.026(2) 0.034(2) 0.039(2) 0.001(2) 0.016(2) 0.001(2)
C32 0.033(2) 0.043(2) 0.041(2) -0.003(2) 0.017(2) -0.005(2)
C33 0.038(2) 0.047(2) 0.055(3) -0.003(2) 0.026(2) 0.001(2)
C34 0.027(2) 0.050(3) 0.063(3) 0.001(2) 0.014(2) 0.000(2)
C35 0.029(2) 0.064(3) 0.066(3) -0.023(2) 0.010(2) -0.005(2)
C36 0.034(2) 0.051(3) 0.058(3) -0.021(2) 0.019(2) 0.000(2)
C41 0.021(2) 0.041(2) 0.034(2) -0.004(2) 0.008(2) -0.003(2)
C42 0.049(2) 0.053(3) 0.039(2) -0.008(2) 0.017(2) 0.003(2)
C43 0.053(3) 0.077(3) 0.031(2) -0.009(2) 0.016(2) -0.002(2)
C44 0.047(2) 0.062(3) 0.033(2) 0.001(2) 0.012(2) -0.015(2)
C45 0.050(2) 0.044(2) 0.041(2) -0.001(2) 0.012(2) -0.010(2)
C46 0.039(2) 0.047(2) 0.034(2) -0.007(2) 0.015(2) -0.009(2)
O1 0.058(2) 0.094(3) 0.050(2) 0.020(2) 0.018(2) 0.031(2)
O2 0.066(2) 0.099(3) 0.066(2) -0.008(2) 0.047(2) 0.002(2)
O3 0.049(2) 0.077(2) 0.050(2) 0.003(2) 0.002(2) 0.014(2)
O4 0.130(3) 0.036(2) 0.082(2) 0.004(2) 0.055(2) 0.000(2)
O5 0.064(2) 0.083(3) 0.146(4) -0.058(3) 0.007(2) -0.023(2)
P1 0.0287(5) 0.0347(6) 0.0345(5) -0.0047(4) 0.0133(4) -0.0049(4)
P2 0.0251(5) 0.0324(5) 0.0353(5) -0.0046(4) 0.0135(4) -0.0019(4)
S1 0.0508(6) 0.0426(6) 0.0576(6) -0.0111(5) 0.0303(5) -0.0090(5)

loop_
_atom_site_label
_atom_site_type_symbol
_atom_site_fract_x
_atom_site_fract_y
_atom_site_fract_z
_atom_site_U_iso_or_equiv
_atom_site_thermal_displace_type
_atom_site_occupancy
_atom_site_calc_flag
_atom_site_refinement_flags
_atom_site_disorder_group
Mo1 Mo 0.40017(2) 0.13170(2) 0.13441(2) 0.02854(11) Uani 1 d . .
C1 C 0.5169(3) 0.0596(3) 0.2385(3) 0.0416(9) Uani 1 d . .
C2 C 0.4794(3) 0.1233(3) 0.0595(3) 0.0406(9) Uani 1 d . .
C3 C 0.2765(3) 0.1984(3) 0.0308(3) 0.0408(9) Uani 1 d . .
C4 C 0.4594(3) 0.3368(3) 0.2899(2) 0.0373(9) Uani 1 d . .
H4A H 0.5039(3) 0.2948(3) 0.3410(2) 0.045 Uiso 1 calc R .
H4B H 0.4748(3) 0.4098(3) 0.3058(2) 0.045 Uiso 1 calc R .
C5 C 0.3475(3) 0.3148(3) 0.2685(3) 0.0386(9) Uani 1 d . .
H5A H 0.3031(3) 0.3599(3) 0.2196(3) 0.046 Uiso 1 calc R .
H5B H 0.3361(3) 0.3300(3) 0.3211(3) 0.046 Uiso 1 calc R .
C11 C 0.6229(3) 0.3196(3) 0.2380(2) 0.0381(9) Uani 1 d . .
C12 C 0.6823(3) 0.2403(4) 0.2307(3) 0.0557(12) Uani 1 d . .
H12 H 0.6514(3) 0.1789(4) 0.2010(3) 0.067 Uiso 1 calc R .
C13 C 0.7890(3) 0.2507(4) 0.2673(3) 0.0687(14) Uani 1 d . .
H13 H 0.8285(3) 0.1967(4) 0.2612(3) 0.082 Uiso 1 calc R .
C14 C 0.8348(3) 0.3395(4) 0.3117(3) 0.0669(14) Uani 1 d . .
H14 H 0.9056(3) 0.3467(4) 0.3359(3) 0.080 Uiso 1 calc R .
C15 C 0.7766(3) 0.4182(4) 0.3207(3) 0.0671(14) Uani 1 d . .
H15 H 0.8084(3) 0.4784(4) 0.3522(3) 0.081 Uiso 1 calc R .
C16 C 0.6708(3) 0.4100(4) 0.2838(3) 0.0552(11) Uani 1 d . .
H16 H 0.6320(3) 0.4648(4) 0.2896(3) 0.066 Uiso 1 calc R .
C21 C 0.4343(3) 0.4166(3) 0.1142(2) 0.0366(9) Uani 1 d . .
C22 C 0.4307(3) 0.5177(3) 0.1428(3) 0.0513(11) Uani 1 d . .
H22 H 0.4503(3) 0.5306(3) 0.2036(3) 0.062 Uiso 1 calc R .
C23 C 0.3984(4) 0.5998(4) 0.0822(4) 0.0634(13) Uani 1 d . .
H23 H 0.3978(4) 0.6674(4) 0.1025(4) 0.076 Uiso 1 calc R .
C24 C 0.3673(4) 0.5813(4) -0.0081(3) 0.0639(13) Uani 1 d . .
H24 H 0.3448(4) 0.6363(4) -0.0491(3) 0.077 Uiso 1 calc R .
C25 C 0.3693(3) 0.4820(4) -0.0376(3) 0.0595(12) Uani 1 d . .
H25 H 0.3476(3) 0.4693(4) -0.0989(3) 0.071 Uiso 1 calc R .
C26 C 0.4033(3) 0.4006(3) 0.0230(3) 0.0465(10) Uani 1 d . .
H26 H 0.4054(3) 0.3335(3) 0.0022(3) 0.056 Uiso 1 calc R .
C31 C 0.1758(2) 0.1746(3) 0.1899(2) 0.0324(8) Uani 1 d . .
C32 C 0.1270(3) 0.2316(3) 0.2307(2) 0.0388(9) Uani 1 d . .
H32 H 0.1655(3) 0.2713(3) 0.2817(2) 0.047 Uiso 1 calc R .
C33 C 0.0209(3) 0.2302(3) 0.1967(3) 0.0447(10) Uani 1 d . .
H33 H -0.0111(3) 0.2703(3) 0.2240(3) 0.054 Uiso 1 calc R .
C34 C -0.0363(3) 0.1704(3) 0.1236(3) 0.0490(11) Uani 1 d . .
H34 H -0.1073(3) 0.1689(3) 0.1013(3) 0.059 Uiso 1 calc R .
C35 C 0.0109(3) 0.1126(3) 0.0830(3) 0.0571(12) Uani 1 d . .
H35 H -0.0281(3) 0.0713(3) 0.0333(3) 0.069 Uiso 1 calc R .
C36 C 0.1164(3) 0.1148(3) 0.1151(3) 0.0480(10) Uani 1 d . .
H36 H 0.1475(3) 0.0759(3) 0.0863(3) 0.058 Uiso 1 calc R .
C41 C 0.3501(2) 0.1057(3) 0.3405(2) 0.0335(8) Uani 1 d . .
C42 C 0.3505(3) 0.1499(3) 0.4180(3) 0.0477(10) Uani 1 d . .
H42 H 0.3424(3) 0.2217(3) 0.4208(3) 0.057 Uiso 1 calc R .
C43 C 0.3628(3) 0.0878(4) 0.4908(3) 0.0542(11) Uani 1 d . .
H43 H 0.3630(3) 0.1184(4) 0.5421(3) 0.065 Uiso 1 calc R .
C44 C 0.3747(3) -0.0175(4) 0.4882(3) 0.0496(11) Uani 1 d . .
H44 H 0.3811(3) -0.0589(4) 0.5368(3) 0.059 Uiso 1 calc R .
C45 C 0.3771(3) -0.0621(3) 0.4136(3) 0.0480(10) Uani 1 d . .
H45 H 0.3863(3) -0.1339(3) 0.4120(3) 0.058 Uiso 1 calc R .
C46 C 0.3659(3) -0.0011(3) 0.3406(2) 0.0406(9) Uani 1 d . .
H46 H 0.3690(3) -0.0321(3) 0.2908(2) 0.049 Uiso 1 calc R .
O1 O 0.5814(2) 0.0158(3) 0.2951(2) 0.0694(9) Uani 1 d . .
O2 O 0.5263(2) 0.1196(3) 0.0200(2) 0.0704(9) Uani 1 d . .
O3 O 0.2058(2) 0.2332(3) -0.0260(2) 0.0656(9) Uani 1 d . .
O4 O 0.3831(3) -0.1236(2) 0.1223(2) 0.0793(10) Uani 1 d . .
O5 O 0.2360(3) -0.0433(3) 0.0063(3) 0.112(2) Uani 1 d . .
P1 P 0.48279(7) 0.30571(7) 0.19154(6) 0.0328(2) Uani 1 d . .
P2 P 0.31594(7) 0.17729(7) 0.23576(6) 0.0308(2) Uani 1 d . .
S1 S 0.33155(8) -0.02687(8) 0.08360(7) 0.0480(3) Uani 1 d . .

loop_
_atom_type_symbol
_atom_type_description
_atom_type_scat_dispersion_real
_atom_type_scat_dispersion_imag
_atom_type_scat_source
S S 0.1246 0.1234 'International Tables Vol C Tables 4.2.6.8 and 6.1.1.4'
P P 0.1023 0.0942 'International Tables Vol C Tables 4.2.6.8 and 6.1.1.4'
O O 0.0106 0.0060 'International Tables Vol C Tables 4.2.6.8 and 6.1.1.4'
C C 0.0033 0.0016 'International Tables Vol C Tables 4.2.6.8 and 6.1.1.4'
H H 0.0000 0.0000 'International Tables Vol C Tables 4.2.6.8 and 6.1.1.4'
Mo Mo -1.8250 0.6880 'International Tables Vol C Tables 4.2.6.8 and 6.1.1.4'

loop_
_geom_angle_atom_site_label_1
_geom_angle_atom_site_label_2
_geom_angle_atom_site_label_3
_geom_angle
_geom_angle_site_symmetry_1
_geom_angle_site_symmetry_3
_geom_angle_publ_flag
C2 Mo1 C1 90.23(15) . . ?
C2 Mo1 C3 92.22(15) . . ?
C1 Mo1 C3 176.5(2) . . ?
C2 Mo1 S1 90.12(11) . . ?
C1 Mo1 S1 88.55(12) . . ?
C3 Mo1 S1 88.95(11) . . ?
C2 Mo1 P1 88.31(11) . . ?
C1 Mo1 P1 90.05(12) . . ?
C3 Mo1 P1 92.51(11) . . ?
S1 Mo1 P1 177.89(4) . . ?
C2 Mo1 P2 168.90(11) . . ?
C1 Mo1 P2 90.74(11) . . ?
C3 Mo1 P2 87.33(11) . . ?
S1 Mo1 P2 100.96(4) . . ?
P1 Mo1 P2 80.63(3) . . ?
O1 C1 Mo1 177.5(4) . . ?
O2 C2 Mo1 177.8(3) . . ?
O3 C3 Mo1 177.7(4) . . ?
C5 C4 P1 110.1(2) . . ?
C4 C5 P2 110.3(2) . . ?
C12 C11 C16 118.7(3) . . ?
C12 C11 P1 120.9(3) . . ?
C16 C11 P1 120.4(3) . . ?
C11 C12 C13 120.7(4) . . ?
C14 C13 C12 120.0(5) . . ?
C13 C14 C15 119.8(4) . . ?
C14 C15 C16 121.0(4) . . ?
C15 C16 C11 119.8(4) . . ?
C26 C21 C22 117.7(4) . . ?
C26 C21 P1 119.0(3) . . ?
C22 C21 P1 123.2(3) . . ?
C23 C22 C21 121.1(4) . . ?
C24 C23 C22 119.9(4) . . ?
C25 C24 C23 119.9(4) . . ?
C24 C25 C26 120.1(4) . . ?
C25 C26 C21 121.3(4) . . ?
C32 C31 C36 118.3(3) . . ?
C32 C31 P2 120.1(3) . . ?
C36 C31 P2 121.6(3) . . ?
C31 C32 C33 120.7(3) . . ?
C34 C33 C32 120.2(4) . . ?
C33 C34 C35 119.7(4) . . ?
C34 C35 C36 120.7(4) . . ?
C35 C36 C31 120.3(4) . . ?
C46 C41 C42 117.7(4) . . ?
C46 C41 P2 118.2(3) . . ?
C42 C41 P2 123.7(3) . . ?
C43 C42 C41 120.6(4) . . ?
C44 C43 C42 120.7(4) . . ?
C43 C44 C45 119.6(4) . . ?
C44 C45 C46 120.4(4) . . ?
C45 C46 C41 120.9(4) . . ?
C21 P1 C4 106.4(2) . . ?
C21 P1 C11 103.5(2) . . ?
C4 P1 C11 102.0(2) . . ?
C21 P1 Mo1 116.87(12) . . ?
C4 P1 Mo1 106.29(12) . . ?
C11 P1 Mo1 120.09(13) . . ?
C41 P2 C31 100.1(2) . . ?
C41 P2 C5 105.9(2) . . ?
C31 P2 C5 103.2(2) . . ?
C41 P2 Mo1 119.95(12) . . ?
C31 P2 Mo1 119.47(12) . . ?
C5 P2 Mo1 106.49(12) . . ?
O5 S1 O4 112.4(2) . . ?
O5 S1 Mo1 124.2(2) . . ?
O4 S1 Mo1 123.3(2) . . ?

loop_
_geom_bond_atom_site_label_1
_geom_bond_atom_site_label_2
_geom_bond_distance
_geom_bond_site_symmetry_2
_geom_bond_publ_flag
Mo1 C2 2.024(4) . ?
Mo1 C1 2.030(4) . ?
Mo1 C3 2.045(4) . ?
Mo1 S1 2.2542(11) . ?
Mo1 P1 2.5091(10) . ?
Mo1 P2 2.5312(12) . ?
C1 O1 1.139(4) . ?
C2 O2 1.129(4) . ?
C3 O3 1.135(4) . ?
C4 C5 1.529(5) . ?
C4 P1 1.838(4) . ?
C5 P2 1.839(4) . ?
C11 C12 1.371(6) . ?
C11 C16 1.390(5) . ?
C11 P1 1.841(4) . ?
C12 C13 1.401(6) . ?
C13 C14 1.358(7) . ?
C14 C15 1.363(7) . ?
C15 C16 1.387(6) . ?
C21 C26 1.383(5) . ?
C21 C22 1.385(5) . ?
C21 P1 1.830(4) . ?
C22 C23 1.382(6) . ?
C23 C24 1.373(7) . ?
C24 C25 1.366(7) . ?
C25 C26 1.377(6) . ?
C31 C32 1.379(5) . ?
C31 C36 1.385(5) . ?
C31 P2 1.835(3) . ?
C32 C33 1.389(5) . ?
C33 C34 1.362(5) . ?
C34 C35 1.366(6) . ?
C35 C36 1.384(5) . ?
C41 C46 1.385(5) . ?
C41 C42 1.394(5) . ?
C41 P2 1.821(4) . ?
C42 C43 1.383(6) . ?
C43 C44 1.362(6) . ?
C44 C45 1.369(6) . ?
C45 C46 1.384(5) . ?
O4 S1 1.442(3) . ?
O5 S1 1.430(4) . ?
